data_4075098
loop_
_publ_author_name
'D\'iez-Gonz\'alez, Silvia'
'Scott, Natalie M.'
'Nolan, Steven P.'

_publ_section_title
;
 Cationic Copper(I) Complexes as Efficient Precatalysts for the
 Hydrosilylation of Carbonyl Compounds
;
_journal_issue 9
_journal_name_full Organometallics
_journal_page_first 2355
_journal_paper_doi 10.1021/om0600487
_journal_volume 25
_journal_year 2006
_chemical_formula_sum 'C54 H72 Cu F6 N4 P'
_chemical_formula_weight 985.67
_chemical_name_systematic
; 
 ? 
;
_space_group_IT_number 15
_symmetry_cell_setting monoclinic
_symmetry_space_group_name_Hall '-C 2yc'
_symmetry_space_group_name_H-M 'C 1 2/c 1'
_atom_sites_solution_hydrogens geom
_atom_sites_solution_primary direct
_atom_sites_solution_secondary difmap
_audit_creation_method SHELXL-97
_cell_angle_alpha 90.00
_cell_angle_beta 99.0530(10)
_cell_angle_gamma 90.00
_cell_formula_units_Z 4
_cell_length_a 17.5899(8)
_cell_length_b 17.7225(8)
_cell_length_c 16.8460(8)
_cell_measurement_reflns_used 24229
_cell_measurement_temperature 150(2)
_cell_measurement_theta_max 28.847
_cell_measurement_theta_min 2.156
_cell_volume 5186.1(4)
_computing_cell_refinement 'Bruker SMART'
_computing_data_collection 'Bruker SMART'
_computing_data_reduction 'Bruker SAINT'
_computing_molecular_graphics 'Bruker SHELXTL'
_computing_publication_material 'Bruker SHELXTL'
_computing_structure_refinement 'SHELXL-97 (Sheldrick, 1997)'
_computing_structure_solution 'SHELXS-97 (Sheldrick, 1990)'
_diffrn_ambient_temperature 150(2)
_diffrn_measured_fraction_theta_full 1.000
_diffrn_measured_fraction_theta_max 1.000
_diffrn_measurement_device_type 'CCD area detector'
_diffrn_measurement_method 'phi and omega scans'
_diffrn_radiation_monochromator graphite
_diffrn_radiation_source 'fine-focus sealed tube'
_diffrn_radiation_type MoK\a
_diffrn_radiation_wavelength 0.71073
_diffrn_reflns_av_R_equivalents 0.0197
_diffrn_reflns_av_sigmaI/netI 0.0116
_diffrn_reflns_limit_h_max 16
_diffrn_reflns_limit_h_min -16
_diffrn_reflns_limit_k_max 17
_diffrn_reflns_limit_k_min -17
_diffrn_reflns_limit_l_max 16
_diffrn_reflns_limit_l_min -16
_diffrn_reflns_number 15150
_diffrn_reflns_theta_full 20.00
_diffrn_reflns_theta_max 20.00
_diffrn_reflns_theta_min 1.64
_exptl_absorpt_coefficient_mu 0.512
_exptl_absorpt_correction_T_max 1.000000
_exptl_absorpt_correction_T_min 0.896698
_exptl_absorpt_correction_type empirical
_exptl_crystal_colour Colorless
_exptl_crystal_density_diffrn 1.262
_exptl_crystal_density_meas 0
_exptl_crystal_density_method 'not measured'
_exptl_crystal_description Plate
_exptl_crystal_F_000 2088
_exptl_crystal_size_max 0.6
_exptl_crystal_size_mid 0.5
_exptl_crystal_size_min 0.2
_refine_diff_density_max 0.900
_refine_diff_density_min -0.941
_refine_diff_density_rms 0.079
_refine_ls_extinction_method none
_refine_ls_goodness_of_fit_ref 1.246
_refine_ls_hydrogen_treatment mixed
_refine_ls_matrix_type full
_refine_ls_number_parameters 307
_refine_ls_number_reflns 2412
_refine_ls_number_restraints 289
_refine_ls_restrained_S_all 1.377
_refine_ls_R_factor_all 0.0551
_refine_ls_R_factor_gt 0.0539
_refine_ls_shift/su_max 0.022
_refine_ls_shift/su_mean 0.002
_refine_ls_structure_factor_coef Fsqd
_refine_ls_weighting_details 'calc w=1/[\s^2^(Fo^2^)+(0.0959P)^2^+15.8156P] where P=(Fo^2^+2Fc^2^)/3'
_refine_ls_weighting_scheme calc
_refine_ls_wR_factor_gt 0.1639
_refine_ls_wR_factor_ref 0.1650
_reflns_number_gt 2313
_reflns_number_total 2412
_reflns_threshold_expression >2sigma(I)
_cod_data_source_file om0600487si20060117_125334.cif
_cod_data_source_block nol256m
_cod_depositor_comments
;
The following automatic conversions were performed:

'_symmetry_cell_setting' value 'Monoclinic' changed to 'monoclinic'
according to /home/saulius/struct/CIF-dictionaries/cif_core.dic
dictionary named 'cif_core.dic' version 2.4.1 from 2010-06-29.

Automatic conversion script
Id: cif_fix_values 1715 2011-07-08 13:25:40Z adriana 
;
_cod_original_sg_symbol_H-M C2/c
_cod_database_code 4075098

loop_
_symmetry_equiv_pos_as_xyz
'x, y, z'
'-x, y, -z+1/2'
'x+1/2, y+1/2, z'
'-x+1/2, y+1/2, -z+1/2'
'-x, -y, -z'
'x, -y, z-1/2'
'-x+1/2, -y+1/2, -z'
'x+1/2, -y+1/2, z-1/2'

loop_
_atom_site_label
_atom_site_type_symbol
_atom_site_fract_x
_atom_site_fract_y
_atom_site_fract_z
_atom_site_U_iso_or_equiv
_atom_site_adp_type
_atom_site_occupancy
_atom_site_symmetry_multiplicity
_atom_site_calc_flag
_atom_site_refinement_flags
Cu1 Cu 0.0000 0.24464(4) 0.2500 0.0171(4) Uani 1 2 d SU
P1 P 0.0000 0.25132(11) -0.2500 0.0414(7) Uani 1 2 d SU
F1 F 0.0485(4) 0.3124(3) -0.2862(5) 0.142(2) Uani 1 1 d U
N1 N -0.0043(2) 0.3011(2) 0.0831(2) 0.0188(10) Uani 1 1 d U
C1 C 0.0110(3) 0.2437(2) 0.1374(3) 0.0187(12) Uani 1 1 d U
F2 F 0.0500(5) 0.1956(4) -0.2878(6) 0.181(3) Uani 1 1 d U
N2 N 0.0289(2) 0.1850(2) 0.0916(2) 0.0195(10) Uani 1 1 d U
C2 C 0.0032(3) 0.2781(3) 0.0064(3) 0.0248(13) Uani 1 1 d U
H2 H -0.0049 0.3083 -0.0408 0.030 Uiso 1 1 calc R
F3 F 0.0575(4) 0.2557(6) -0.1743(4) 0.205(4) Uani 1 1 d U
C3 C 0.0240(3) 0.2055(3) 0.0110(3) 0.0255(13) Uani 1 1 d U
H3 H 0.0336 0.1741 -0.0320 0.031 Uiso 1 1 calc R
C4 C -0.0245(3) 0.3779(3) 0.1003(3) 0.0201(11) Uani 1 1 d U
C5 C 0.0348(3) 0.4274(3) 0.1333(3) 0.0260(12) Uani 1 1 d U
C6 C 0.0136(3) 0.5020(3) 0.1440(3) 0.0316(14) Uani 1 1 d U
H6 H 0.0514 0.5371 0.1674 0.038 Uiso 1 1 calc R
C7 C -0.0610(3) 0.5258(3) 0.1215(3) 0.0365(14) Uani 1 1 d U
H7 H -0.0740 0.5770 0.1289 0.044 Uiso 1 1 calc R
C8 C -0.1171(3) 0.4758(3) 0.0882(3) 0.0348(14) Uani 1 1 d U
H8 H -0.1683 0.4934 0.0724 0.042 Uiso 1 1 calc R
C9 C -0.1005(3) 0.4003(3) 0.0772(3) 0.0276(12) Uani 1 1 d U
C10 C -0.1630(3) 0.3469(3) 0.0391(3) 0.0388(14) Uani 1 1 d U
H10 H -0.1420 0.2944 0.0460 0.047 Uiso 1 1 calc R
C11 C -0.1832(4) 0.3623(4) -0.0525(4) 0.0594(18) Uani 1 1 d U
H11A H -0.2253 0.3290 -0.0758 0.089 Uiso 1 1 calc R
H11B H -0.1379 0.3527 -0.0782 0.089 Uiso 1 1 calc R
H11C H -0.1992 0.4150 -0.0612 0.089 Uiso 1 1 calc R
C12 C -0.2344(4) 0.3500(4) 0.0780(5) 0.0600(19) Uani 1 1 d U
H12A H -0.2216 0.3357 0.1347 0.090 Uiso 1 1 calc R
H12B H -0.2729 0.3149 0.0505 0.090 Uiso 1 1 calc R
H12C H -0.2553 0.4013 0.0740 0.090 Uiso 1 1 calc R
C13 C 0.1178(3) 0.4001(3) 0.1552(3) 0.0360(14) Uani 1 1 d U
H13 H 0.1157 0.3496 0.1812 0.043 Uiso 1 1 calc R
C14 C 0.1574(4) 0.3891(4) 0.0827(4) 0.0543(17) Uani 1 1 d U
H14A H 0.1280 0.3532 0.0458 0.081 Uiso 1 1 calc R
H14B H 0.2094 0.3695 0.1001 0.081 Uiso 1 1 calc R
H14C H 0.1604 0.4376 0.0554 0.081 Uiso 1 1 calc R
C15 C 0.1674(4) 0.4504(4) 0.2152(4) 0.0609(19) Uani 1 1 d U
H15A H 0.2176 0.4264 0.2317 0.091 Uiso 1 1 calc R
H15B H 0.1421 0.4580 0.2624 0.091 Uiso 1 1 calc R
H15C H 0.1747 0.4993 0.1902 0.091 Uiso 1 1 calc R
C16 C 0.0604(3) 0.1130(3) 0.1196(3) 0.0205(11) Uani 1 1 d U
C17 C 0.1407(3) 0.1079(3) 0.1411(3) 0.0240(12) Uani 1 1 d U
C18 C 0.1704(3) 0.0368(3) 0.1622(3) 0.0309(13) Uani 1 1 d U
H18 H 0.2245 0.0309 0.1768 0.037 Uiso 1 1 calc R
C19 C 0.1235(3) -0.0255(3) 0.1627(3) 0.0345(13) Uani 1 1 d U
H19 H 0.1455 -0.0734 0.1777 0.041 Uiso 1 1 calc R
C20 C 0.0444(3) -0.0186(3) 0.1414(3) 0.0303(13) Uani 1 1 d U
H20 H 0.0125 -0.0617 0.1430 0.036 Uiso 1 1 calc R
C21 C 0.0111(3) 0.0506(3) 0.1179(3) 0.0222(11) Uani 1 1 d U
C22 C -0.0756(3) 0.0586(3) 0.0919(3) 0.0252(12) Uani 1 1 d U
H22 H -0.0844 0.0956 0.0466 0.030 Uiso 1 1 calc R
C23 C -0.1124(3) 0.0905(3) 0.1609(3) 0.0399(15) Uani 1 1 d U
H23A H -0.0993 0.0584 0.2084 0.060 Uiso 1 1 calc R
H23B H -0.1685 0.0920 0.1452 0.060 Uiso 1 1 calc R
H23C H -0.0931 0.1417 0.1735 0.060 Uiso 1 1 calc R
C24 C -0.1155(3) -0.0150(3) 0.0627(4) 0.0375(15) Uani 1 1 d U
H24A H -0.0895 -0.0372 0.0209 0.056 Uiso 1 1 calc R
H24B H -0.1694 -0.0049 0.0407 0.056 Uiso 1 1 calc R
H24C H -0.1130 -0.0503 0.1079 0.056 Uiso 1 1 calc R
C25 C 0.1937(3) 0.1753(3) 0.1397(3) 0.0295(13) Uani 1 1 d U
H25 H 0.1604 0.2199 0.1222 0.035 Uiso 1 1 calc R
C26 C 0.2475(4) 0.1651(4) 0.0786(4) 0.0578(19) Uani 1 1 d U
H26A H 0.2768 0.2117 0.0749 0.087 Uiso 1 1 calc R
H26B H 0.2174 0.1535 0.0260 0.087 Uiso 1 1 calc R
H26C H 0.2831 0.1235 0.0954 0.087 Uiso 1 1 calc R
C27 C 0.2378(4) 0.1936(5) 0.2222(4) 0.075(2) Uani 1 1 d U
H27A H 0.2015 0.2052 0.2589 0.112 Uiso 1 1 calc R
H27B H 0.2712 0.2372 0.2183 0.112 Uiso 1 1 calc R
H27C H 0.2693 0.1500 0.2426 0.112 Uiso 1 1 calc R

loop_
_atom_site_aniso_label
_atom_site_aniso_U_11
_atom_site_aniso_U_22
_atom_site_aniso_U_33
_atom_site_aniso_U_23
_atom_site_aniso_U_13
_atom_site_aniso_U_12
Cu1 0.0212(6) 0.0168(6) 0.0131(7) 0.000 0.0021(4) 0.000
P1 0.0708(18) 0.0287(15) 0.0253(14) 0.000 0.0093(12) 0.000
F1 0.133(5) 0.105(4) 0.206(6) 0.054(4) 0.085(5) -0.006(4)
N1 0.024(2) 0.020(2) 0.012(2) 0.0016(18) 0.0016(17) 0.0031(18)
C1 0.017(3) 0.020(3) 0.018(3) 0.000(2) -0.001(2) 0.002(2)
F2 0.176(6) 0.098(4) 0.283(8) -0.082(5) 0.082(6) 0.034(4)
N2 0.024(2) 0.019(2) 0.016(2) -0.0011(18) 0.0033(17) 0.0045(18)
C2 0.034(3) 0.027(3) 0.013(3) -0.001(2) 0.001(2) 0.003(2)
F3 0.104(5) 0.448(13) 0.056(4) 0.021(4) -0.009(3) 0.012(5)
C3 0.036(3) 0.026(3) 0.015(3) 0.000(2) 0.005(2) 0.009(3)
C4 0.034(3) 0.014(3) 0.012(2) 0.002(2) 0.004(2) 0.004(2)
C5 0.038(3) 0.023(3) 0.017(3) 0.002(2) 0.004(2) 0.000(2)
C6 0.047(3) 0.023(3) 0.024(3) 0.000(2) 0.003(3) -0.006(2)
C7 0.058(4) 0.016(3) 0.036(3) 0.000(2) 0.010(3) 0.009(3)
C8 0.040(3) 0.023(3) 0.041(3) 0.001(3) 0.002(3) 0.011(3)
C9 0.035(3) 0.021(3) 0.025(3) 0.001(2) 0.002(2) 0.005(2)
C10 0.034(3) 0.025(3) 0.054(3) -0.008(3) -0.004(3) 0.008(2)
C11 0.065(4) 0.050(4) 0.053(4) -0.003(3) -0.021(3) 0.008(4)
C12 0.045(4) 0.037(4) 0.100(5) -0.013(4) 0.015(3) -0.002(3)
C13 0.035(3) 0.034(3) 0.037(3) -0.003(3) 0.002(2) -0.004(3)
C14 0.046(4) 0.066(5) 0.052(4) -0.001(3) 0.013(3) -0.002(3)
C15 0.052(4) 0.066(5) 0.060(4) -0.012(3) -0.004(3) -0.001(4)
C16 0.026(3) 0.019(3) 0.017(3) 0.000(2) 0.006(2) 0.008(2)
C17 0.026(3) 0.025(3) 0.021(3) 0.001(2) 0.007(2) 0.005(2)
C18 0.024(3) 0.033(3) 0.036(3) 0.001(3) 0.007(2) 0.010(2)
C19 0.036(3) 0.024(3) 0.043(3) 0.006(3) 0.006(3) 0.011(3)
C20 0.033(3) 0.021(3) 0.037(3) 0.002(2) 0.007(3) 0.003(2)
C21 0.028(3) 0.021(3) 0.018(3) -0.001(2) 0.004(2) 0.004(2)
C22 0.027(3) 0.024(3) 0.024(3) -0.002(2) 0.001(2) 0.002(2)
C23 0.026(3) 0.052(4) 0.041(3) -0.020(3) 0.004(3) -0.001(3)
C24 0.032(3) 0.039(3) 0.040(4) -0.011(3) 0.002(3) 0.000(3)
C25 0.026(3) 0.032(3) 0.031(3) 0.004(2) 0.007(2) 0.005(2)
C26 0.066(4) 0.044(4) 0.074(4) -0.004(3) 0.046(4) -0.007(3)
C27 0.087(5) 0.089(6) 0.043(4) 0.005(4) -0.001(3) -0.056(4)

loop_
_atom_type_symbol
_atom_type_description
_atom_type_scat_dispersion_real
_atom_type_scat_dispersion_imag
_atom_type_scat_source
C C 0.0033 0.0016 'International Tables Vol C Tables 4.2.6.8 and 6.1.1.4'
H H 0.0000 0.0000 'International Tables Vol C Tables 4.2.6.8 and 6.1.1.4'
N N 0.0061 0.0033 'International Tables Vol C Tables 4.2.6.8 and 6.1.1.4'
F F 0.0171 0.0103 'International Tables Vol C Tables 4.2.6.8 and 6.1.1.4'
P P 0.1023 0.0942 'International Tables Vol C Tables 4.2.6.8 and 6.1.1.4'
Cu Cu 0.3201 1.2651 'International Tables Vol C Tables 4.2.6.8 and 6.1.1.4'

loop_
_geom_angle_atom_site_label_1
_geom_angle_atom_site_label_2
_geom_angle_atom_site_label_3
_geom_angle
_geom_angle_site_symmetry_1
_geom_angle_site_symmetry_3
C1 Cu1 C1 179.1(3) 2 .
F3 P1 F3 174.1(8) . 2_554
F3 P1 F2 91.9(5) . 2_554
F3 P1 F2 91.9(5) 2_554 2_554
F3 P1 F2 91.9(5) . .
F3 P1 F2 91.9(5) 2_554 .
F2 P1 F2 99.4(6) 2_554 .
F3 P1 F1 88.3(4) . 2_554
F3 P1 F1 87.7(5) 2_554 2_554
F2 P1 F1 84.2(4) 2_554 2_554
F2 P1 F1 176.3(4) . 2_554
F3 P1 F1 87.7(5) . .
F3 P1 F1 88.3(4) 2_554 .
F2 P1 F1 176.3(4) 2_554 .
F2 P1 F1 84.2(4) . .
F1 P1 F1 92.1(5) 2_554 .
C1 N1 C2 111.7(4) . .
C1 N1 C4 126.5(4) . .
C2 N1 C4 121.8(4) . .
N2 C1 N1 103.2(4) . .
N2 C1 Cu1 129.0(3) . .
N1 C1 Cu1 127.6(3) . .
C1 N2 C3 111.6(4) . .
C1 N2 C16 127.1(4) . .
C3 N2 C16 120.7(4) . .
C3 C2 N1 107.2(4) . .
C2 C3 N2 106.4(4) . .
C9 C4 C5 123.5(4) . .
C9 C4 N1 118.0(4) . .
C5 C4 N1 118.3(4) . .
C6 C5 C4 116.4(5) . .
C6 C5 C13 122.3(5) . .
C4 C5 C13 121.3(4) . .
C7 C6 C5 121.2(5) . .
C6 C7 C8 120.5(5) . .
C7 C8 C9 121.4(5) . .
C4 C9 C8 116.9(5) . .
C4 C9 C10 122.8(4) . .
C8 C9 C10 120.4(5) . .
C12 C10 C9 113.1(5) . .
C12 C10 C11 110.4(5) . .
C9 C10 C11 110.4(5) . .
C14 C13 C15 108.9(5) . .
C14 C13 C5 113.0(5) . .
C15 C13 C5 113.8(5) . .
C21 C16 C17 123.3(4) . .
C21 C16 N2 119.1(4) . .
C17 C16 N2 117.4(4) . .
C18 C17 C16 116.5(5) . .
C18 C17 C25 120.8(4) . .
C16 C17 C25 122.7(4) . .
C19 C18 C17 121.8(5) . .
C18 C19 C20 120.3(5) . .
C19 C20 C21 120.9(5) . .
C20 C21 C16 117.2(5) . .
C20 C21 C22 121.5(4) . .
C16 C21 C22 121.3(4) . .
C21 C22 C23 109.9(4) . .
C21 C22 C24 113.6(4) . .
C23 C22 C24 109.5(4) . .
C26 C25 C27 111.3(5) . .
C26 C25 C17 111.5(4) . .
C27 C25 C17 112.4(4) . .

loop_
_geom_bond_atom_site_label_1
_geom_bond_atom_site_label_2
_geom_bond_distance
_geom_bond_site_symmetry_2
Cu1 C1 1.936(5) 2
Cu1 C1 1.937(5) .
P1 F3 1.500(6) .
P1 F3 1.500(6) 2_554
P1 F2 1.527(6) 2_554
P1 F2 1.527(6) .
P1 F1 1.560(5) 2_554
P1 F1 1.560(5) .
N1 C1 1.366(6) .
N1 C2 1.380(6) .
N1 C4 1.447(6) .
C1 N2 1.362(6) .
N2 C3 1.395(6) .
N2 C16 1.442(6) .
C2 C3 1.336(8) .
C4 C9 1.390(7) .
C4 C5 1.409(7) .
C5 C6 1.394(7) .
C5 C13 1.526(8) .
C6 C7 1.373(8) .
C7 C8 1.378(8) .
C8 C9 1.388(7) .
C9 C10 1.515(8) .
C10 C12 1.506(8) .
C10 C11 1.553(8) .
C13 C14 1.511(8) .
C13 C15 1.516(8) .
C16 C21 1.403(7) .
C16 C17 1.405(7) .
C17 C18 1.389(7) .
C17 C25 1.517(7) .
C18 C19 1.379(8) .
C19 C20 1.388(8) .
C20 C21 1.389(7) .
C21 C22 1.525(7) .
C22 C23 1.525(7) .
C22 C24 1.526(7) .
C25 C26 1.515(8) .
C25 C27 1.516(8) .
